data_1010481
loop_
_publ_author_name
'Powell, H M'
'Wells, A F'

_publ_section_title
;
The Structure of Caesium Cobalt Chloride ( Cs~3~ Co Cl~5~ )
;
_journal_coden_ASTM JCSOA9
_journal_name_full 'Journal of the Chemical Society'
_journal_page_first 359
_journal_page_last 362
_journal_volume 1935
_journal_year 1935
_chemical_formula_structural 'Cs3 Co Cl5'
_chemical_formula_sum 'Cl5 Co Cs3'
_chemical_name_systematic 'Tricaesium cobalt chloride'
_space_group_IT_number 140
_space_group_name_Hall '-I 4 2c (x-1/4,y+1/4,z-1/4)'
_space_group_name_H-M_alt 'I 4/m c m (a+1/4,b-1/4,c+1/4)'
_symmetry_cell_setting tetragonal
_symmetry_Int_Tables_number 140
_symmetry_space_group_name_H-M 'I 4/m c m (a+1/4,b-1/4,c+1/4)'
_cell_angle_alpha 90
_cell_angle_beta 90
_cell_angle_gamma 90
_cell_formula_units_Z 4
_cell_length_a 9.18
_cell_length_b 9.18
_cell_length_c 14.47
_cell_volume 1219.4
_cod_original_sg_symbol_H-M 'I 4/m c m S'
_cod_database_code 1010481

loop_
_symmetry_equiv_pos_as_xyz
x,y,z
x,y,1/2-z
-y,1/2+x,z
-y,1/2+x,1/2-z
1/2-x,1/2-y,z
1/2-x,1/2-y,1/2-z
1/2+y,-x,z
1/2+y,-x,1/2-z
x,1/2-y,1/2+z
x,1/2-y,-z
1/2+y,1/2+x,1/2+z
1/2+y,1/2+x,-z
1/2-x,y,1/2+z
1/2-x,y,-z
-y,-x,1/2+z
-y,-x,-z
1/2+x,1/2+y,1/2+z
1/2+x,1/2+y,-z
1/2-y,x,1/2+z
1/2-y,x,-z
-x,-y,1/2+z
-x,-y,-z
y,1/2-x,1/2+z
y,1/2-x,-z
1/2+x,-y,z
1/2+x,-y,1/2-z
y,x,z
y,x,1/2-z
-x,1/2+y,z
-x,1/2+y,1/2-z
1/2-y,1/2-x,z
1/2-y,1/2-x,1/2-z

loop_
_atom_site_label
_atom_site_type_symbol
_atom_site_symmetry_multiplicity
_atom_site_Wyckoff_symbol
_atom_site_fract_x
_atom_site_fract_y
_atom_site_fract_z
_atom_site_occupancy
_atom_site_attached_hydrogens
_atom_site_calc_flag
Cs1 Cs1+ 4 c 0. 0. 0. 1. 0 d
Cs2 Cs1+ 8 h 0.1667 0.6667 0.25 1. 0 d
Cl1 Cl1- 4 a 0. 0. 0.25 1. 0 d
Cl2 Cl1- 16 l 0.155 0.655 0.9167 1. 0 d
Co1 Co2+ 4 d 0. 0.5 0. 1. 0 d

loop_
_atom_type_symbol
_atom_type_oxidation_number
Cs1+ 1.000
Cl1- -1.000
Co2+ 2.000
